data_7113042
loop_
_publ_author_name
'Huang, Hui-Lin'
'Wang, Sue-Lein'

_publ_section_title
;
 An extraordinary boron-mediated 16R-channel-containing trivalent vanadium
 phosphite with unique solid state redox properties.
;
_journal_issue 33
_journal_name_full 'Chemical communications (Cambridge, England)'
_journal_page_first 6141
_journal_page_last 6143
_journal_paper_doi 10.1039/c0cc01105c
_journal_volume 46
_journal_year 2010
_chemical_formula_sum 'C18 H81.86 B0.43 N3 O60.43 P16.57 V9'
_chemical_formula_weight 2283.89
_chemical_name_systematic
;
?
;
_space_group_IT_number 176
_symmetry_cell_setting hexagonal
_symmetry_space_group_name_Hall '-P 6c'
_symmetry_space_group_name_H-M 'P 63/m'
_atom_sites_solution_hydrogens geom
_atom_sites_solution_primary direct
_atom_sites_solution_secondary difmap
_audit_creation_method SHELXL-97
_cell_angle_alpha 90.00
_cell_angle_beta 90.00
_cell_angle_gamma 120.00
_cell_formula_units_Z 2
_cell_length_a 13.4541(9)
_cell_length_b 13.4541(9)
_cell_length_c 27.755(2)
_cell_measurement_reflns_used 15716
_cell_measurement_temperature 294(2)
_cell_measurement_theta_max 25
_cell_measurement_theta_min 2.5
_cell_volume 4350.9(5)
_computing_cell_refinement 'SAINT V7.34A (Bruker AXS, 2006)'
_computing_data_collection 'Bruker SMART'
_computing_data_reduction 'SAINT V7.34A (Bruker AXS, 2006)'
_computing_molecular_graphics 'Bruker SHELXTL'
_computing_publication_material 'Bruker SHELXTL'
_computing_structure_refinement 'SHELXL-97 (Sheldrick, 2008)'
_computing_structure_solution 'SHELXS-97 (Sheldrick, 2008)'
_diffrn_ambient_temperature 294(2)
_diffrn_measured_fraction_theta_full 0.998
_diffrn_measured_fraction_theta_max 0.998
_diffrn_measurement_device_type 'CCD area detector'
_diffrn_measurement_method 'phi and omega scans'
_diffrn_radiation_monochromator graphite
_diffrn_radiation_source 'fine-focus sealed tube'
_diffrn_radiation_type MoK\a
_diffrn_radiation_wavelength 0.71073
_diffrn_reflns_av_R_equivalents 0.0376
_diffrn_reflns_av_sigmaI/netI 0.0201
_diffrn_reflns_limit_h_max 17
_diffrn_reflns_limit_h_min -9
_diffrn_reflns_limit_k_max 14
_diffrn_reflns_limit_k_min -17
_diffrn_reflns_limit_l_max 34
_diffrn_reflns_limit_l_min -35
_diffrn_reflns_number 29726
_diffrn_reflns_theta_full 27.12
_diffrn_reflns_theta_max 27.12
_diffrn_reflns_theta_min 1.75
_exptl_absorpt_coefficient_mu 1.327
_exptl_absorpt_correction_T_max 0.746
_exptl_absorpt_correction_T_min 0.589
_exptl_absorpt_correction_type multi-scan
_exptl_absorpt_process_details 'SADABS V2008/1 (Bruker AXS)'
_exptl_crystal_colour 'light green'
_exptl_crystal_density_diffrn 1.743
_exptl_crystal_density_meas ?
_exptl_crystal_density_method 'not measured'
_exptl_crystal_description 'hexagonal plate'
_exptl_crystal_F_000 2304
_exptl_crystal_size_max 0.20
_exptl_crystal_size_mid 0.08
_exptl_crystal_size_min 0.08
_platon_squeeze_details
;
;
_refine_diff_density_max 1.382
_refine_diff_density_min -0.489
_refine_diff_density_rms 0.089
_refine_ls_extinction_method none
_refine_ls_goodness_of_fit_ref 1.062
_refine_ls_hydrogen_treatment constr
_refine_ls_matrix_type full
_refine_ls_number_parameters 134
_refine_ls_number_reflns 3290
_refine_ls_number_restraints 2
_refine_ls_restrained_S_all 1.062
_refine_ls_R_factor_all 0.0453
_refine_ls_R_factor_gt 0.0414
_refine_ls_shift/su_max 0.001
_refine_ls_shift/su_mean 0.000
_refine_ls_structure_factor_coef Fsqd
_refine_ls_weighting_details 'calc w=1/[\s^2^(Fo^2^)+(0.0623P)^2^+6.6215P] where P=(Fo^2^+2Fc^2^)/3'
_refine_ls_weighting_scheme calc
_refine_ls_wR_factor_gt 0.1174
_refine_ls_wR_factor_ref 0.1205
_reflns_number_gt 2993
_reflns_number_total 3290
_reflns_threshold_expression >2sigma(I)
_cod_data_source_file c0cc01105c.txt
_cod_data_source_block VPO
_cod_depositor_comments
;
The following automatic conversions were performed:

'_exptl_crystal_density_meas' value 'not measured' was changed to '?'
- the value is perceived as not measured.

Automatic conversion script
Id: cif_fix_values 3008 2015-01-20 13:52:24Z robertas 
;
_cod_original_sg_symbol_H-M P6(3)/m
_cod_database_code 7113042

loop_
_symmetry_equiv_pos_as_xyz
'x, y, z'
'-y, x-y, z'
'-x+y, -x, z'
'-x, -y, z+1/2'
'y, -x+y, z+1/2'
'x-y, x, z+1/2'
'-x, -y, -z'
'y, -x+y, -z'
'x-y, x, -z'
'x, y, -z-1/2'
'-y, x-y, -z-1/2'
'-x+y, -x, -z-1/2'

loop_
_atom_site_label
_atom_site_type_symbol
_atom_site_fract_x
_atom_site_fract_y
_atom_site_fract_z
_atom_site_U_iso_or_equiv
_atom_site_adp_type
_atom_site_occupancy
_atom_site_symmetry_multiplicity
_atom_site_calc_flag
_atom_site_refinement_flags
_atom_site_disorder_assembly
_atom_site_disorder_group
V1 V 0.0000 0.0000 0.5000 0.0187(2) Uani 1 6 d S . .
V2 V 0.14188(4) 0.43412(4) 0.473224(19) 0.02839(15) Uani 1 1 d . . .
V3 V 0.0000 0.0000 0.33611(3) 0.0298(2) Uani 1 3 d S . .
P1 P 0.02560(6) 0.18704(6) 0.41572(2) 0.02449(18) Uani 1 1 d . . .
P2 P -0.12713(6) 0.36902(6) 0.46431(3) 0.02665(18) Uani 1 1 d . . .
P3 P 0.19180(10) 0.06297(11) 0.2500 0.0345(3) Uani 1 2 d SD . .
P4 P 0.3333 0.6667 0.41041(10) 0.0260(8) Uani 0.784(9) 3 d SP . 1
O9 O 0.2278(2) 0.5523(2) 0.42348(10) 0.0440(6) Uani 0.784(9) 1 d P . 1
H4 H 0.3333 0.6667 0.3644 0.050 Uiso 0.78 3 d SP . 1
B B 0.3333 0.6667 0.419(3) 0.0260(8) Uani 0.216(9) 3 d SP . 2
O9' O 0.2278(2) 0.5523(2) 0.42348(10) 0.0440(6) Uani 0.216(9) 1 d P . 2
O1 O -0.02643(16) 0.10887(16) 0.45959(7) 0.0255(4) Uani 1 1 d . . .
O2 O 0.07122(19) 0.14026(18) 0.37740(7) 0.0335(5) Uani 1 1 d . . .
O3 O 0.11973(18) 0.30721(17) 0.42953(8) 0.0333(5) Uani 1 1 d . . .
O4 O -0.00149(17) 0.42734(19) 0.45040(9) 0.0376(5) Uani 1 1 d . . .
O5 O -0.16654(19) 0.45285(19) 0.47659(9) 0.0396(5) Uani 1 1 d . . .
O6 O -0.15193(17) 0.28152(18) 0.50400(9) 0.0382(5) Uani 1 1 d . . .
O7 O 0.1419(2) 0.0764(3) 0.29531(9) 0.0539(7) Uani 1 1 d . A .
O8 O 0.3226(9) 0.138(2) 0.2500 0.087(4) Uani 0.31(2) 1 d PD A 1
H7 H 0.3515 0.0966 0.2500 0.050 Uiso 0.31(2) 1 calc PR A 1
O8' O 0.3118(19) 0.169(3) 0.2500 0.087(4) Uani 0.19(2) 1 d PD A 2
H7' H 0.3064 0.2271 0.2500 0.050 Uiso 0.19(2) 1 calc PR A 2
O10 O 0.05342(17) 0.31066(17) 0.52658(8) 0.0317(4) Uani 1 1 d . . .
H1 H -0.0634 0.1964 0.3966 0.050 Uiso 1 1 d . . .
H2 H -0.1951 0.3081 0.4218 0.050 Uiso 1 1 d . . .
H3 H 0.2001 -0.0425 0.2500 0.050 Uiso 1 2 d S . .
H5 H 0.0598 0.2545 0.5272 0.050 Uiso 1 1 d . . .
H6 H -0.0187 0.2811 0.5263 0.050 Uiso 1 1 d . . .

loop_
_atom_site_aniso_label
_atom_site_aniso_U_11
_atom_site_aniso_U_22
_atom_site_aniso_U_33
_atom_site_aniso_U_23
_atom_site_aniso_U_13
_atom_site_aniso_U_12
V1 0.0174(3) 0.0174(3) 0.0213(5) 0.000 0.000 0.00868(15)
V2 0.0210(2) 0.0205(2) 0.0453(3) -0.00063(19) -0.00028(19) 0.01159(18)
V3 0.0351(3) 0.0351(3) 0.0192(4) 0.000 0.000 0.01753(15)
P1 0.0252(3) 0.0226(3) 0.0262(4) 0.0028(2) -0.0005(3) 0.0124(3)
P2 0.0194(3) 0.0193(3) 0.0422(4) -0.0051(3) -0.0047(3) 0.0104(3)
P3 0.0281(5) 0.0483(7) 0.0296(5) 0.000 0.000 0.0209(5)
P4 0.0246(6) 0.0246(6) 0.0288(19) 0.000 0.000 0.0123(3)
O9 0.0317(12) 0.0310(11) 0.0623(15) 0.0073(10) 0.0050(10) 0.0105(10)
B 0.0246(6) 0.0246(6) 0.0288(19) 0.000 0.000 0.0123(3)
O9' 0.0317(12) 0.0310(11) 0.0623(15) 0.0073(10) 0.0050(10) 0.0105(10)
O1 0.0274(9) 0.0235(9) 0.0271(9) 0.0018(7) 0.0004(8) 0.0138(8)
O2 0.0387(12) 0.0293(10) 0.0279(10) -0.0009(8) 0.0051(9) 0.0134(9)
O3 0.0301(10) 0.0230(10) 0.0413(12) 0.0000(8) 0.0058(9) 0.0090(8)
O4 0.0216(10) 0.0380(11) 0.0528(13) 0.0067(10) 0.0013(9) 0.0148(9)
O5 0.0350(11) 0.0319(11) 0.0621(15) -0.0111(10) -0.0108(10) 0.0245(10)
O6 0.0194(9) 0.0278(10) 0.0647(15) 0.0090(10) -0.0019(9) 0.0098(8)
O7 0.0550(15) 0.0661(17) 0.0300(12) 0.0001(11) 0.0110(11) 0.0222(14)
O8 0.049(4) 0.100(9) 0.126(5) 0.000 0.000 0.048(4)
O8' 0.049(4) 0.100(9) 0.126(5) 0.000 0.000 0.048(4)
O10 0.0271(10) 0.0266(10) 0.0429(12) -0.0003(8) -0.0002(8) 0.0145(8)

loop_
_atom_type_symbol
_atom_type_description
_atom_type_scat_dispersion_real
_atom_type_scat_dispersion_imag
_atom_type_scat_source
C C 0.0033 0.0016 'International Tables Vol C Tables 4.2.6.8 and 6.1.1.4'
B B 0.0013 0.0007 'International Tables Vol C Tables 4.2.6.8 and 6.1.1.4'
N N 0.0061 0.0033 'International Tables Vol C Tables 4.2.6.8 and 6.1.1.4'
O O 0.0106 0.0060 'International Tables Vol C Tables 4.2.6.8 and 6.1.1.4'
P P 0.1023 0.0942 'International Tables Vol C Tables 4.2.6.8 and 6.1.1.4'
V V 0.3005 0.5294 'International Tables Vol C Tables 4.2.6.8 and 6.1.1.4'
H H 0.0000 0.0000 'International Tables Vol C Tables 4.2.6.8 and 6.1.1.4'

loop_
_geom_angle_atom_site_label_1
_geom_angle_atom_site_label_2
_geom_angle_atom_site_label_3
_geom_angle
_geom_angle_site_symmetry_1
_geom_angle_site_symmetry_3
O1 V1 O1 180.00(10) 8_556 2
O1 V1 O1 91.96(8) 8_556 9_556
O1 V1 O1 88.04(8) 2 9_556
O1 V1 O1 91.96(8) 8_556 7_556
O1 V1 O1 88.04(8) 2 7_556
O1 V1 O1 91.96(8) 9_556 7_556
O1 V1 O1 88.04(8) 8_556 3
O1 V1 O1 91.96(8) 2 3
O1 V1 O1 180.00(9) 9_556 3
O1 V1 O1 88.04(8) 7_556 3
O1 V1 O1 88.04(8) 8_556 .
O1 V1 O1 91.96(8) 2 .
O1 V1 O1 88.04(8) 9_556 .
O1 V1 O1 179.997(1) 7_556 .
O1 V1 O1 91.96(8) 3 .
O5 V2 O9 93.91(11) 7_566 .
O5 V2 O6 89.07(9) 7_566 8_556
O9 V2 O6 92.95(10) . 8_556
O5 V2 O4 92.63(10) 7_566 .
O9 V2 O4 88.77(10) . .
O6 V2 O4 177.50(9) 8_556 .
O5 V2 O3 172.11(10) 7_566 .
O9 V2 O3 92.32(10) . .
O6 V2 O3 85.78(9) 8_556 .
O4 V2 O3 92.34(10) . .
O5 V2 O10 85.51(10) 7_566 .
O9 V2 O10 179.04(10) . .
O6 V2 O10 86.28(9) 8_556 .
O4 V2 O10 92.02(9) . .
O3 V2 O10 88.20(9) . .
O2 V3 O2 90.32(9) 3 .
O2 V3 O2 90.32(9) 3 2
O2 V3 O2 90.32(9) . 2
O2 V3 O7 91.01(11) 3 .
O2 V3 O7 87.46(10) . .
O2 V3 O7 177.42(11) 2 .
O2 V3 O7 87.47(10) 3 3
O2 V3 O7 177.42(11) . 3
O2 V3 O7 91.01(11) 2 3
O7 V3 O7 91.25(11) . 3
O2 V3 O7 177.42(11) 3 2
O2 V3 O7 91.01(11) . 2
O2 V3 O7 87.46(10) 2 2
O7 V3 O7 91.25(11) . 2
O7 V3 O7 91.25(11) 3 2
O2 P1 O3 108.88(12) . .
O2 P1 O1 114.49(12) . .
O3 P1 O1 112.41(12) . .
O2 P1 H1 108.7 . .
O3 P1 H1 107.5 . .
O1 P1 H1 104.5 . .
O5 P2 O4 112.91(13) . .
O5 P2 O6 113.11(14) . .
O4 P2 O6 109.95(12) . .
O5 P2 H2 104.2 . .
O4 P2 H2 107.9 . .
O6 P2 H2 108.4 . .
O7 P3 O7 116.6(2) 10_556 .
O7 P3 O8 111.3(5) 10_556 .
O7 P3 O8 111.3(5) . .
O7 P3 O8' 102.6(8) 10_556 .
O7 P3 O8' 102.6(8) . .
O8 P3 O8' 19.1(10) . .
O7 P3 H3 112.0 10_556 .
O7 P3 H3 112.0 . .
O8 P3 H3 91.0 . .
O8' P3 H3 110.1 . .
O9 P4 O9 114.54(11) . 3_565
O9 P4 O9 114.54(11) . 2_665
O9 P4 O9 114.54(11) 3_565 2_665
O9 P4 H4 103.7 . .
O9 P4 H4 103.7 3_565 .
O9 P4 H4 103.7 2_665 .
P4 O9 V2 148.12(19) . .
O9' B O9' 119.4(8) 3_565 2_665
O9' B H4 94.5 3_565 .
O9' B H4 94.5 2_665 .
P1 O1 V1 139.19(12) . .
P1 O2 V3 133.93(13) . .
P1 O3 V2 138.79(13) . .
P2 O4 V2 138.42(15) . .
P2 O5 V2 138.93(15) . 7_566
P2 O6 V2 134.34(13) . 9_556
P3 O7 V3 142.36(19) . .
P3 O8 H7 109.5 . .
P3 O8' H7' 109.5 . .
V2 O10 H5 118.4 . .
V2 O10 H6 115.5 . .
H5 O10 H6 101.3 . .

loop_
_geom_bond_atom_site_label_1
_geom_bond_atom_site_label_2
_geom_bond_distance
_geom_bond_site_symmetry_2
V1 O1 2.0126(19) 8_556
V1 O1 2.0126(19) 2
V1 O1 2.0126(19) 9_556
V1 O1 2.0126(19) 7_556
V1 O1 2.0125(19) 3
V1 O1 2.0126(19) .
V2 O5 1.964(2) 7_566
V2 O9 1.983(2) .
V2 O6 1.986(2) 8_556
V2 O4 1.989(2) .
V2 O3 1.991(2) .
V2 O10 2.096(2) .
V3 O2 1.996(2) 3
V3 O2 1.996(2) .
V3 O2 1.996(2) 2
V3 O7 2.005(3) .
V3 O7 2.005(3) 3
V3 O7 2.005(3) 2
P1 O2 1.513(2) .
P1 O3 1.522(2) .
P1 O1 1.531(2) .
P1 H1 1.3719 .
P2 O5 1.506(2) .
P2 O4 1.515(2) .
P2 O6 1.522(2) .
P2 H2 1.4666 .
P3 O7 1.478(2) 10_556
P3 O7 1.478(2) .
P3 O8 1.529(10) .
P3 O8' 1.529(18) .
P3 H3 1.4781 .
P4 O9 1.527(2) .
P4 O9 1.527(2) 3_565
P4 O9 1.527(2) 2_665
P4 H4 1.2769 .
B O9' 1.488(7) 3_565
B O9' 1.488(7) 2_665
B H4 1.5233 .
O5 V2 1.964(2) 7_566
O6 V2 1.986(2) 9_556
O8 H7 0.8200 .
O8' H7' 0.8200 .
O10 H5 0.8021 .
O10 H6 0.8449 .

loop_
_platon_squeeze_void_nr
_platon_squeeze_void_average_x
_platon_squeeze_void_average_y
_platon_squeeze_void_average_z
_platon_squeeze_void_volume
_platon_squeeze_void_count_electrons
_platon_squeeze_void_content
1 -0.043 0.520 0.250 1014 231 ' '
2 -0.033 0.450 0.750 1014 232 ' '
